data_4347700
loop_
_publ_author_name
'Porter, Thomas R.'
'Capitao, Dany'
'Kaminsky, Werner'
'Qian, Zhaoshen'
'Mayer, James M.'

_publ_section_title
;
 Synthesis, Radical Reactivity, and Thermochemistry of Monomeric Cu(II)
 Alkoxide Complexes Relevant to Cu/Radical Alcohol Oxidation Catalysis.
;
_journal_issue 11
_journal_name_full 'Inorganic chemistry'
_journal_page_first 5467
_journal_page_last 5475
_journal_paper_doi 10.1021/acs.inorgchem.6b00491
_journal_volume 55
_journal_year 2016
_chemical_formula_moiety 'C26 H42 B Cu F3 N6 O'
_chemical_formula_sum 'C26 H42 B Cu F3 N6 O'
_chemical_formula_weight 586.01
_chemical_name_common capscorp1
_chemical_name_systematic
;

 capscorp1

;
_space_group_IT_number 14
_space_group_name_Hall '-P 2ybc'
_space_group_name_H-M_alt 'P 1 21/c 1'
_symmetry_cell_setting monoclinic
_symmetry_Int_Tables_number 14
_symmetry_space_group_name_Hall '-P 2ybc'
_symmetry_space_group_name_H-M 'P 1 21/c 1'
_atom_sites_solution_hydrogens geom
_atom_sites_solution_primary direct
_atom_sites_solution_secondary difmap
_audit_conform_dict_location
https://urldefense.proofpoint.com/v2/url?u=ftp-3A__ftp.iucr.org_pub_cif-5Fcore.dic&d=AwIG-g&c=-dg2m7zWuuDZ0MUcV7Sdqw&r=XXyKuykFGw7BgiGOXAB9JOEdzb-cYOF1jKEdOYSEs2U&m=ydvUYHCJ5yE4xRkfMgVUkIXqrmgHkbZG7pd-PSbc_AE&s=QJ9PpBMlcDdVpZJCso2WwhhREZ3R0cfnU39vmRDj-08&e=
_audit_conform_dict_name cif_core.dic
_audit_conform_dict_version 2.4
_audit_creation_date 2012-05-30T10:38:22-00:00
_audit_creation_method 'WinGX routine CIF_UPDATE'
_cell_angle_alpha 90
_cell_angle_beta 115.495(10)
_cell_angle_gamma 90
_cell_formula_units_Z 4
_cell_length_a 9.6817(16)
_cell_length_b 34.735(6)
_cell_length_c 9.6425(16)
_cell_measurement_reflns_used 150
_cell_measurement_temperature 110(2)
_cell_measurement_theta_max 20
_cell_measurement_theta_min 3
_cell_volume 2926.9(9)
_computing_cell_refinement 'SAINT (Bruker, 2007)'
_computing_data_collection 'APEX2 (Bruker, 2007)'
_computing_data_reduction 'SAINT (Bruker, 2007)'
_computing_molecular_graphics 'ORTEP-3 for Windows (Farrugia, 1997)'
_computing_publication_material 'SHELXL-97 (Sheldrick, 1997)'
_computing_structure_refinement 'SHELXL-97 (Sheldrick, 2008)'
_computing_structure_solution 'SHELXS97 (Sheldrick, 1997)'
_diffrn_ambient_temperature 110(2)
_diffrn_measured_fraction_theta_full 0.999
_diffrn_measured_fraction_theta_max 0.994
_diffrn_measurement_device_type 'Bruker APEXII CCD area-detector'
_diffrn_measurement_method '\f and \w scans'
_diffrn_radiation_monochromator graphite
_diffrn_radiation_type MoK\a
_diffrn_radiation_wavelength 0.71073
_diffrn_reflns_av_R_equivalents 0.1214
_diffrn_reflns_av_unetI/netI 0.0697
_diffrn_reflns_limit_h_max 11
_diffrn_reflns_limit_h_min -11
_diffrn_reflns_limit_k_max 41
_diffrn_reflns_limit_k_min -41
_diffrn_reflns_limit_l_max 11
_diffrn_reflns_limit_l_min -11
_diffrn_reflns_number 68260
_diffrn_reflns_theta_full 25
_diffrn_reflns_theta_max 25.45
_diffrn_reflns_theta_min 2.33
_diffrn_source 'fine-focus sealed tube'
_exptl_absorpt_coefficient_mu 0.795
_exptl_absorpt_correction_T_max 0.9765
_exptl_absorpt_correction_T_min 0.9465
_exptl_absorpt_correction_type multi-scan
_exptl_absorpt_process_details '(SADABS; Bruker, 2007)'
_exptl_crystal_colour yellow
_exptl_crystal_density_diffrn 1.33
_exptl_crystal_density_method 'not measured'
_exptl_crystal_description prism
_exptl_crystal_F_000 1236
_exptl_crystal_size_max 0.07
_exptl_crystal_size_mid 0.05
_exptl_crystal_size_min 0.03
_refine_diff_density_max 0.377
_refine_diff_density_min -0.403
_refine_diff_density_rms 0.074
_refine_ls_extinction_method none
_refine_ls_goodness_of_fit_ref 1.008
_refine_ls_hydrogen_treatment constr
_refine_ls_matrix_type full
_refine_ls_number_parameters 355
_refine_ls_number_reflns 5391
_refine_ls_number_restraints 0
_refine_ls_restrained_S_all 1.008
_refine_ls_R_factor_all 0.0804
_refine_ls_R_factor_gt 0.0435
_refine_ls_shift/su_max 0.001
_refine_ls_shift/su_mean 0
_refine_ls_structure_factor_coef Fsqd
_refine_ls_weighting_details 'calc w=1/[\s^2^(Fo^2^)+(0.0184P)^2^+3.7763P] where P=(Fo^2^+2Fc^2^)/3'
_refine_ls_weighting_scheme calc
_refine_ls_wR_factor_gt 0.0742
_refine_ls_wR_factor_ref 0.0855
_reflns_number_gt 3810
_reflns_number_total 5391
_reflns_threshold_expression >2\s(I)
_cod_data_source_file ic6b00491_si_003.cif
_cod_data_source_block capscorp1_0ma
_cod_original_cell_volume 2926.9(8)
_cod_original_sg_symbol_H-M 'P 21/c'
_cod_database_code 4347700

loop_
_symmetry_equiv_pos_as_xyz
'x, y, z'
'-x, y+1/2, -z+1/2'
'-x, -y, -z'
'x, -y-1/2, z-1/2'

loop_
_atom_site_label
_atom_site_type_symbol
_atom_site_fract_x
_atom_site_fract_y
_atom_site_fract_z
_atom_site_U_iso_or_equiv
_atom_site_adp_type
_atom_site_occupancy
_atom_site_symmetry_multiplicity
_atom_site_calc_flag
_atom_site_refinement_flags
C1 C 0.4114(4) -0.00271(9) 0.1363(4) 0.0279(8) Uani 1 1 d .
H1A H 0.3944 -0.0176 0.214 0.042 Uiso 1 1 calc R
H1B H 0.4804 -0.0169 0.1046 0.042 Uiso 1 1 calc R
H1C H 0.3134 0.0015 0.0469 0.042 Uiso 1 1 calc R
C2 C 0.4812(3) 0.03517(8) 0.2024(3) 0.0166(7) Uani 1 1 d .
C3 C 0.6215(3) 0.05037(9) 0.2289(3) 0.0192(7) Uani 1 1 d .
H3 H 0.698 0.0385 0.2065 0.023 Uiso 1 1 calc R
C4 C 0.6303(3) 0.08647(8) 0.2947(3) 0.0145(7) Uani 1 1 d .
C5 C 0.7622(3) 0.11485(8) 0.3506(3) 0.0160(7) Uani 1 1 d .
C6 C 0.8216(4) 0.12027(9) 0.5240(3) 0.0231(8) Uani 1 1 d .
H6A H 0.7389 0.13 0.5473 0.035 Uiso 1 1 calc R
H6B H 0.9063 0.1388 0.5602 0.035 Uiso 1 1 calc R
H6C H 0.8577 0.0955 0.5758 0.035 Uiso 1 1 calc R
C7 C 0.7099(4) 0.15379(9) 0.2695(4) 0.0204(7) Uani 1 1 d .
H7A H 0.6778 0.1505 0.159 0.031 Uiso 1 1 calc R
H7B H 0.7948 0.1722 0.3107 0.031 Uiso 1 1 calc R
H7C H 0.6238 0.1635 0.2872 0.031 Uiso 1 1 calc R
C8 C 0.8906(3) 0.09939(10) 0.3140(4) 0.0251(8) Uani 1 1 d .
H8A H 0.9257 0.0745 0.3651 0.038 Uiso 1 1 calc R
H8B H 0.9761 0.1177 0.3507 0.038 Uiso 1 1 calc R
H8C H 0.8525 0.0961 0.2027 0.038 Uiso 1 1 calc R
C9 C 0.1556(4) 0.00050(9) 0.4337(4) 0.0268(8) Uani 1 1 d .
H9A H 0.0632 0.0032 0.337 0.04 Uiso 1 1 calc R
H9B H 0.1299 -0.0126 0.5095 0.04 Uiso 1 1 calc R
H9C H 0.2319 -0.0146 0.4159 0.04 Uiso 1 1 calc R
C10 C 0.2193(3) 0.03945(9) 0.4926(3) 0.0165(7) Uani 1 1 d .
C11 C 0.2502(3) 0.05695(9) 0.6310(4) 0.0202(7) Uani 1 1 d .
H11 H 0.2341 0.0463 0.7136 0.024 Uiso 1 1 calc R
C12 C 0.3093(3) 0.09313(9) 0.6271(3) 0.0157(7) Uani 1 1 d .
C13 C 0.3671(3) 0.12402(9) 0.7497(3) 0.0186(7) Uani 1 1 d .
C14 C 0.3378(4) 0.11190(10) 0.8869(4) 0.0268(8) Uani 1 1 d .
H14A H 0.2277 0.1083 0.8536 0.04 Uiso 1 1 calc R
H14B H 0.3755 0.1319 0.966 0.04 Uiso 1 1 calc R
H14C H 0.3914 0.0877 0.929 0.04 Uiso 1 1 calc R
C15 C 0.2845(4) 0.16233(9) 0.6870(4) 0.0225(8) Uani 1 1 d .
H15A H 0.2974 0.1696 0.595 0.034 Uiso 1 1 calc R
H15B H 0.3282 0.1824 0.7654 0.034 Uiso 1 1 calc R
H15C H 0.1753 0.1594 0.6605 0.034 Uiso 1 1 calc R
C16 C 0.5403(3) 0.12929(10) 0.8031(4) 0.0265(8) Uani 1 1 d .
H16A H 0.5931 0.1051 0.8474 0.04 Uiso 1 1 calc R
H16B H 0.5777 0.1497 0.8809 0.04 Uiso 1 1 calc R
H16C H 0.5603 0.1364 0.7152 0.04 Uiso 1 1 calc R
C17 C -0.0477(4) 0.05728(9) -0.0706(4) 0.0285(8) Uani 1 1 d .
H17A H 0.0244 0.0432 -0.0986 0.043 Uiso 1 1 calc R
H17B H -0.1402 0.0634 -0.1636 0.043 Uiso 1 1 calc R
H17C H -0.075 0.0413 -0.0024 0.043 Uiso 1 1 calc R
C18 C 0.0249(3) 0.09372(9) 0.0101(3) 0.0169(7) Uani 1 1 d .
C19 C -0.0157(3) 0.13108(9) -0.0327(3) 0.0187(7) Uani 1 1 d .
H19 H -0.1 0.1397 -0.123 0.022 Uiso 1 1 calc R
C20 C 0.0910(3) 0.15412(9) 0.0825(3) 0.0155(7) Uani 1 1 d .
C21 C 0.0996(3) 0.19793(8) 0.0928(4) 0.0182(7) Uani 1 1 d .
C23 C 0.0919(4) 0.21089(9) 0.2414(4) 0.0261(8) Uani 1 1 d .
H23A H -0.0063 0.203 0.239 0.039 Uiso 1 1 calc R
H23B H 0.1015 0.239 0.2503 0.039 Uiso 1 1 calc R
H23C H 0.1756 0.199 0.3297 0.039 Uiso 1 1 calc R
C24 C 0.2494(4) 0.21151(9) 0.0912(4) 0.0237(8) Uani 1 1 d .
H24A H 0.3362 0.1997 0.1772 0.035 Uiso 1 1 calc R
H24B H 0.2566 0.2396 0.1012 0.035 Uiso 1 1 calc R
H24C H 0.2514 0.2039 -0.0058 0.035 Uiso 1 1 calc R
C25 C -0.0343(4) 0.21503(9) -0.0441(4) 0.0282(8) Uani 1 1 d .
H25A H -0.0308 0.2064 -0.1392 0.042 Uiso 1 1 calc R
H25B H -0.0282 0.2432 -0.0383 0.042 Uiso 1 1 calc R
H25C H -0.1304 0.2066 -0.043 0.042 Uiso 1 1 calc R
C26 C 0.5152(4) 0.21102(10) 0.5303(4) 0.0333(9) Uani 1 1 d .
H26A H 0.5423 0.2075 0.6409 0.04 Uiso 1 1 calc R
H26B H 0.4122 0.2228 0.4813 0.04 Uiso 1 1 calc R
C27 C 0.6290(4) 0.23699(10) 0.5118(4) 0.0306(9) Uani 1 1 d .
N1 N 0.1931(3) 0.13123(7) 0.1904(3) 0.0148(6) Uani 1 1 d .
N2 N 0.1515(3) 0.09385(7) 0.1449(3) 0.0130(6) Uani 1 1 d .
N3 N 0.2579(3) 0.06441(7) 0.4073(3) 0.0138(6) Uani 1 1 d .
N4 N 0.3136(3) 0.09778(7) 0.4903(3) 0.0138(6) Uani 1 1 d .
N5 N 0.4090(3) 0.06163(7) 0.2507(3) 0.0146(6) Uani 1 1 d .
N6 N 0.5001(3) 0.09349(7) 0.3083(3) 0.0142(6) Uani 1 1 d .
O1 O 0.5130(2) 0.17563(6) 0.4636(2) 0.0209(5) Uani 1 1 d .
B1 B 0.2483(4) 0.06014(10) 0.2443(4) 0.0143(8) Uani 1 1 d .
H1 H 0.1984 0.0351 0.1988 0.017 Uiso 1 1 calc R
F1 F 0.5983(2) 0.24358(6) 0.3658(2) 0.0391(5) Uani 1 1 d .
F2 F 0.6372(3) 0.27128(6) 0.5772(3) 0.0672(8) Uani 1 1 d .
F3 F 0.7707(2) 0.22228(6) 0.5742(3) 0.0502(6) Uani 1 1 d .
Cu1 Cu 0.37671(4) 0.137104(10) 0.38278(4) 0.01436(10) Uani 1 1 d .

loop_
_atom_site_aniso_label
_atom_site_aniso_U_11
_atom_site_aniso_U_22
_atom_site_aniso_U_33
_atom_site_aniso_U_23
_atom_site_aniso_U_13
_atom_site_aniso_U_12
C1 0.0252(19) 0.0239(19) 0.037(2) -0.0103(16) 0.0161(18) 0.0005(16)
C2 0.0182(17) 0.0148(16) 0.0182(18) -0.0027(13) 0.0091(15) 0.0030(14)
C3 0.0147(17) 0.0232(18) 0.0207(19) -0.0004(14) 0.0085(15) 0.0031(14)
C4 0.0138(16) 0.0167(17) 0.0122(17) 0.0013(13) 0.0049(14) 0.0013(13)
C5 0.0127(16) 0.0178(17) 0.0186(18) 0.0007(13) 0.0079(15) -0.0028(13)
C6 0.0188(17) 0.0278(19) 0.0184(19) 0.0030(15) 0.0040(15) -0.0058(15)
C7 0.0197(17) 0.0220(18) 0.0205(19) -0.0004(14) 0.0095(15) -0.0056(14)
C8 0.0173(17) 0.0257(19) 0.036(2) 0.0028(16) 0.0146(17) -0.0004(15)
C9 0.036(2) 0.0229(19) 0.024(2) 0.0004(15) 0.0148(18) -0.0092(16)
C10 0.0170(17) 0.0167(17) 0.0162(18) 0.0030(13) 0.0075(15) -0.0005(14)
C11 0.0215(18) 0.0238(18) 0.0171(19) 0.0029(14) 0.0100(15) 0.0001(15)
C12 0.0104(15) 0.0221(17) 0.0149(18) 0.0016(14) 0.0057(14) 0.0033(13)
C13 0.0191(17) 0.0230(18) 0.0155(18) -0.0032(14) 0.0093(15) -0.0012(14)
C14 0.032(2) 0.033(2) 0.0183(19) -0.0001(16) 0.0131(17) -0.0006(16)
C15 0.0249(19) 0.0226(18) 0.0200(19) -0.0045(14) 0.0098(16) -0.0018(15)
C16 0.0203(18) 0.036(2) 0.0212(19) -0.0071(16) 0.0070(16) -0.0024(16)
C17 0.027(2) 0.031(2) 0.019(2) -0.0053(16) 0.0020(16) -0.0056(17)
C18 0.0147(16) 0.0227(18) 0.0134(18) -0.0026(14) 0.0062(15) -0.0047(14)
C19 0.0116(15) 0.0281(19) 0.0131(17) 0.0026(14) 0.0021(14) 0.0000(14)
C20 0.0162(17) 0.0184(16) 0.0152(18) -0.0020(13) 0.0099(15) -0.0016(14)
C21 0.0181(17) 0.0153(16) 0.0220(19) 0.0033(14) 0.0095(16) 0.0037(14)
C23 0.037(2) 0.0192(18) 0.029(2) -0.0027(15) 0.0198(18) -0.0002(16)
C24 0.0301(19) 0.0183(17) 0.027(2) 0.0011(15) 0.0160(17) -0.0016(15)
C25 0.027(2) 0.0240(19) 0.034(2) 0.0050(16) 0.0136(18) 0.0057(16)
C26 0.042(2) 0.027(2) 0.043(2) -0.0184(18) 0.030(2) -0.0188(18)
C27 0.040(2) 0.027(2) 0.026(2) -0.0092(17) 0.0151(19) -0.0153(18)
N1 0.0142(13) 0.0147(14) 0.0153(14) -0.0009(11) 0.0062(12) -0.0014(11)
N2 0.0144(14) 0.0122(13) 0.0141(15) -0.0036(11) 0.0078(12) -0.0043(11)
N3 0.0137(13) 0.0138(13) 0.0146(14) -0.0010(11) 0.0067(12) -0.0010(11)
N4 0.0135(13) 0.0143(13) 0.0144(14) -0.0021(11) 0.0068(12) -0.0015(11)
N5 0.0128(13) 0.0154(14) 0.0159(14) -0.0022(11) 0.0065(12) -0.0032(11)
N6 0.0149(13) 0.0132(13) 0.0161(14) -0.0022(11) 0.0081(12) -0.0033(11)
O1 0.0221(12) 0.0184(12) 0.0247(13) -0.0097(10) 0.0125(11) -0.0096(10)
B1 0.0146(19) 0.0121(18) 0.016(2) -0.0040(15) 0.0069(17) -0.0038(15)
F1 0.0519(14) 0.0326(12) 0.0275(12) 0.0047(9) 0.0122(11) -0.0108(10)
F2 0.112(2) 0.0362(14) 0.0833(19) -0.0413(13) 0.0700(18) -0.0465(14)
F3 0.0284(13) 0.0563(15) 0.0476(15) 0.0102(12) -0.0011(11) -0.0208(11)
Cu1 0.01455(19) 0.01447(19) 0.0143(2) -0.00252(17) 0.00644(16) -0.00312(18)

loop_
_atom_type_symbol
_atom_type_description
_atom_type_scat_dispersion_real
_atom_type_scat_dispersion_imag
_atom_type_scat_source
C C 0.0033 0.0016 'International Tables Vol C Tables 4.2.6.8 and 6.1.1.4'
H H 0 0 'International Tables Vol C Tables 4.2.6.8 and 6.1.1.4'
N N 0.0061 0.0033 'International Tables Vol C Tables 4.2.6.8 and 6.1.1.4'
O O 0.0106 0.006 'International Tables Vol C Tables 4.2.6.8 and 6.1.1.4'
B B 0.0013 0.0007 'International Tables Vol C Tables 4.2.6.8 and 6.1.1.4'
F F 0.0171 0.0103 'International Tables Vol C Tables 4.2.6.8 and 6.1.1.4'
Cu Cu 0.3201 1.2651 'International Tables Vol C Tables 4.2.6.8 and 6.1.1.4'

loop_
_geom_angle_atom_site_label_1
_geom_angle_atom_site_label_2
_geom_angle_atom_site_label_3
_geom_angle
C2 C1 H1A 109.5
C2 C1 H1B 109.5
H1A C1 H1B 109.5
C2 C1 H1C 109.5
H1A C1 H1C 109.5
H1B C1 H1C 109.5
N5 C2 C3 106.9(3)
N5 C2 C1 122.7(3)
C3 C2 C1 130.4(3)
C2 C3 C4 107.0(3)
C2 C3 H3 126.5
C4 C3 H3 126.5
N6 C4 C3 109.4(3)
N6 C4 C5 121.9(3)
C3 C4 C5 128.7(3)
C4 C5 C6 109.4(2)
C4 C5 C8 109.5(2)
C6 C5 C8 109.6(3)
C4 C5 C7 110.4(2)
C6 C5 C7 109.6(3)
C8 C5 C7 108.3(2)
C5 C6 H6A 109.5
C5 C6 H6B 109.5
H6A C6 H6B 109.5
C5 C6 H6C 109.5
H6A C6 H6C 109.5
H6B C6 H6C 109.5
C5 C7 H7A 109.5
C5 C7 H7B 109.5
H7A C7 H7B 109.5
C5 C7 H7C 109.5
H7A C7 H7C 109.5
H7B C7 H7C 109.5
C5 C8 H8A 109.5
C5 C8 H8B 109.5
H8A C8 H8B 109.5
C5 C8 H8C 109.5
H8A C8 H8C 109.5
H8B C8 H8C 109.5
C10 C9 H9A 109.5
C10 C9 H9B 109.5
H9A C9 H9B 109.5
C10 C9 H9C 109.5
H9A C9 H9C 109.5
H9B C9 H9C 109.5
N3 C10 C11 107.7(3)
N3 C10 C9 121.7(3)
C11 C10 C9 130.6(3)
C10 C11 C12 107.1(3)
C10 C11 H11 126.5
C12 C11 H11 126.5
N4 C12 C11 108.8(3)
N4 C12 C13 121.5(3)
C11 C12 C13 129.7(3)
C12 C13 C14 109.7(3)
C12 C13 C15 110.6(3)
C14 C13 C15 108.7(2)
C12 C13 C16 109.2(2)
C14 C13 C16 109.0(3)
C15 C13 C16 109.7(3)
C13 C14 H14A 109.5
C13 C14 H14B 109.5
H14A C14 H14B 109.5
C13 C14 H14C 109.5
H14A C14 H14C 109.5
H14B C14 H14C 109.5
C13 C15 H15A 109.5
C13 C15 H15B 109.5
H15A C15 H15B 109.5
C13 C15 H15C 109.5
H15A C15 H15C 109.5
H15B C15 H15C 109.5
C13 C16 H16A 109.5
C13 C16 H16B 109.5
H16A C16 H16B 109.5
C13 C16 H16C 109.5
H16A C16 H16C 109.5
H16B C16 H16C 109.5
C18 C17 H17A 109.5
C18 C17 H17B 109.5
H17A C17 H17B 109.5
C18 C17 H17C 109.5
H17A C17 H17C 109.5
H17B C17 H17C 109.5
N2 C18 C19 108.2(3)
N2 C18 C17 122.3(3)
C19 C18 C17 129.6(3)
C18 C19 C20 106.6(3)
C18 C19 H19 126.7
C20 C19 H19 126.7
N1 C20 C19 108.8(3)
N1 C20 C21 122.6(3)
C19 C20 C21 128.6(3)
C25 C21 C20 109.4(3)
C25 C21 C24 109.2(3)
C20 C21 C24 109.4(2)
C25 C21 C23 109.3(3)
C20 C21 C23 109.3(2)
C24 C21 C23 110.2(3)
C21 C23 H23A 109.5
C21 C23 H23B 109.5
H23A C23 H23B 109.5
C21 C23 H23C 109.5
H23A C23 H23C 109.5
H23B C23 H23C 109.5
C21 C24 H24A 109.5
C21 C24 H24B 109.5
H24A C24 H24B 109.5
C21 C24 H24C 109.5
H24A C24 H24C 109.5
H24B C24 H24C 109.5
C21 C25 H25A 109.5
C21 C25 H25B 109.5
H25A C25 H25B 109.5
C21 C25 H25C 109.5
H25A C25 H25C 109.5
H25B C25 H25C 109.5
O1 C26 C27 110.2(3)
O1 C26 H26A 109.6
C27 C26 H26A 109.6
O1 C26 H26B 109.6
C27 C26 H26B 109.6
H26A C26 H26B 108.1
F1 C27 F2 106.8(3)
F1 C27 F3 105.1(3)
F2 C27 F3 106.7(3)
F1 C27 C26 113.0(3)
F2 C27 C26 112.3(3)
F3 C27 C26 112.4(3)
C20 N1 N2 107.2(2)
C20 N1 Cu1 137.7(2)
N2 N1 Cu1 115.11(18)
C18 N2 N1 109.3(2)
C18 N2 B1 130.6(2)
N1 N2 B1 120.1(2)
C10 N3 N4 109.1(2)
C10 N3 B1 130.3(3)
N4 N3 B1 120.6(2)
C12 N4 N3 107.4(2)
C12 N4 Cu1 138.4(2)
N3 N4 Cu1 114.25(17)
C2 N5 N6 110.4(2)
C2 N5 B1 129.1(2)
N6 N5 B1 120.5(2)
C4 N6 N5 106.2(2)
C4 N6 Cu1 144.0(2)
N5 N6 Cu1 109.73(16)
C26 O1 Cu1 136.2(2)
N5 B1 N3 110.0(2)
N5 B1 N2 109.4(2)
N3 B1 N2 108.3(2)
N5 B1 H1 109.7
N3 B1 H1 109.7
N2 B1 H1 109.7
O1 Cu1 N1 133.35(10)
O1 Cu1 N4 128.58(10)
N1 Cu1 N4 93.77(10)
O1 Cu1 N6 104.44(9)
N1 Cu1 N6 91.04(9)
N4 Cu1 N6 91.66(9)

loop_
_geom_bond_atom_site_label_1
_geom_bond_atom_site_label_2
_geom_bond_distance
C1 C2 1.491(4)
C1 H1A 0.98
C1 H1B 0.98
C1 H1C 0.98
C2 N5 1.353(4)
C2 C3 1.375(4)
C3 C4 1.391(4)
C3 H3 0.95
C4 N6 1.345(3)
C4 C5 1.517(4)
C5 C6 1.528(4)
C5 C8 1.529(4)
C5 C7 1.535(4)
C6 H6A 0.98
C6 H6B 0.98
C6 H6C 0.98
C7 H7A 0.98
C7 H7B 0.98
C7 H7C 0.98
C8 H8A 0.98
C8 H8B 0.98
C8 H8C 0.98
C9 C10 1.494(4)
C9 H9A 0.98
C9 H9B 0.98
C9 H9C 0.98
C10 N3 1.354(4)
C10 C11 1.377(4)
C11 C12 1.388(4)
C11 H11 0.95
C12 N4 1.348(4)
C12 C13 1.514(4)
C13 C14 1.526(4)
C13 C15 1.536(4)
C13 C16 1.538(4)
C14 H14A 0.98
C14 H14B 0.98
C14 H14C 0.98
C15 H15A 0.98
C15 H15B 0.98
C15 H15C 0.98
C16 H16A 0.98
C16 H16B 0.98
C16 H16C 0.98
C17 C18 1.493(4)
C17 H17A 0.98
C17 H17B 0.98
C17 H17C 0.98
C18 N2 1.349(4)
C18 C19 1.367(4)
C19 C20 1.398(4)
C19 H19 0.95
C20 N1 1.344(4)
C20 C21 1.525(4)
C21 C25 1.517(4)
C21 C24 1.532(4)
C21 C23 1.534(4)
C23 H23A 0.98
C23 H23B 0.98
C23 H23C 0.98
C24 H24A 0.98
C24 H24B 0.98
C24 H24C 0.98
C25 H25A 0.98
C25 H25B 0.98
C25 H25C 0.98
C26 O1 1.383(4)
C26 C27 1.493(5)
C26 H26A 0.99
C26 H26B 0.99
C27 F1 1.327(4)
C27 F2 1.334(4)
C27 F3 1.339(4)
N1 N2 1.374(3)
N1 Cu1 1.951(2)
N2 B1 1.547(4)
N3 N4 1.380(3)
N3 B1 1.540(4)
N4 Cu1 1.964(2)
N5 N6 1.375(3)
N5 B1 1.531(4)
N6 Cu1 2.230(2)
O1 Cu1 1.804(2)
B1 H1 1
